data_7062971
loop_
_publ_author_name
'Sturner, Michelle A.'
'Thomas, Isla D.'
'Owusu-Koramoah, Joshua E.'
'Reynolds, Todd M.'
'Berry, Steven M.'
'Butcher, Raymond J.'
'Bebout, Deborah C.'

_publ_section_title
;
 Aggregation behavior of group 12 complexes of a tripodal mixed
 NS(thiolato) donor ligand
;
_journal_issue 6
_journal_name_full 'New Journal of Chemistry'
_journal_page_first 2547
_journal_page_last 2557
_journal_paper_doi 10.1039/D3NJ05532A
_journal_volume 48
_journal_year 2024
_chemical_formula_moiety 'C28 H32 Cd2 Cl2 N6 S2, C8 H10'
_chemical_formula_sum 'C36 H42 Cd2 Cl2 N6 S2'
_chemical_formula_weight 918.57
_chemical_name_systematic
'bis(\m2-2-(bis(2-Pyridylmethyl)amino)ethanethiolato-N,N',N",S)-di-cadmium(ii) chloride m-xylene solvate'
_space_group_crystal_system triclinic
_space_group_IT_number 2
_space_group_name_Hall '-P 1'
_space_group_name_H-M_alt 'P -1'
_atom_sites_solution_hydrogens geom
_audit_creation_method SHELXL-2019/3
_audit_update_record
;
2023-12-01 deposited with the CCDC.	2024-01-08 downloaded from the CCDC.
;
_cell_angle_alpha 104.832(2)
_cell_angle_beta 105.857(2)
_cell_angle_gamma 91.085(2)
_cell_formula_units_Z 1
_cell_length_a 9.5643(6)
_cell_length_b 9.6576(6)
_cell_length_c 11.1260(7)
_cell_measurement_reflns_used 9290
_cell_measurement_temperature 133(2)
_cell_measurement_theta_max 26.08
_cell_measurement_theta_min 2.52
_cell_volume 951.27(10)
_computing_cell_refinement 'SAINTPLUS (Bruker AXS, 2004)'
_computing_data_collection 'APEX4 (Bruker AXS, 2018)'
_computing_data_reduction SAINTPLUS
_computing_molecular_graphics 'SHELXLE (Hubschle, 2011)'
_computing_publication_material 'Mercury 2022.2.2 (CCDC, 2022)'
_computing_structure_refinement 'SHELXL-2018/3 (Sheldrick, 2018)'
_computing_structure_solution 'SHELXT 2018/2 (Sheldrick, 2018)'
_diffrn_ambient_temperature 133(2)
_diffrn_measured_fraction_theta_full 0.993
_diffrn_measured_fraction_theta_max 0.989
_diffrn_measurement_device_type 'Bruker D8 Venture Photon 3'
_diffrn_measurement_method '\w and \y'
_diffrn_radiation_monochromator 'multi-layer optics'
_diffrn_radiation_source Imus
_diffrn_radiation_type MoK\a
_diffrn_radiation_wavelength 0.71073
_diffrn_reflns_av_R_equivalents 0.0399
_diffrn_reflns_av_unetI/netI 0.0157
_diffrn_reflns_Laue_measured_fraction_full 0.993
_diffrn_reflns_Laue_measured_fraction_max 0.989
_diffrn_reflns_limit_h_max 11
_diffrn_reflns_limit_h_min -11
_diffrn_reflns_limit_k_max 11
_diffrn_reflns_limit_k_min -11
_diffrn_reflns_limit_l_max 13
_diffrn_reflns_limit_l_min -13
_diffrn_reflns_number 55715
_diffrn_reflns_point_group_measured_fraction_full 0.993
_diffrn_reflns_point_group_measured_fraction_max 0.989
_diffrn_reflns_theta_full 25.242
_diffrn_reflns_theta_max 26.104
_diffrn_reflns_theta_min 2.224
_exptl_absorpt_coefficient_mu 1.402
_exptl_absorpt_correction_T_max 0.7453
_exptl_absorpt_correction_T_min 0.6607
_exptl_absorpt_correction_type multi-scan
_exptl_absorpt_process_details 'SADABS (Sheldrick, 2004)'
_exptl_crystal_colour colourless
_exptl_crystal_density_diffrn 1.603
_exptl_crystal_description block
_exptl_crystal_F_000 462
_exptl_crystal_recrystallization_method 'Re-crystallisation from solvent: Methanol/m-xylene'
_exptl_crystal_size_max 0.147
_exptl_crystal_size_mid 0.144
_exptl_crystal_size_min 0.131
_exptl_transmission_factor_max 0.7453
_exptl_transmission_factor_min 0.6607
_refine_diff_density_max 0.277
_refine_diff_density_min -0.387
_refine_diff_density_rms 0.050
_refine_ls_extinction_method none
_refine_ls_goodness_of_fit_ref 1.054
_refine_ls_hydrogen_treatment constr
_refine_ls_matrix_type full
_refine_ls_number_parameters 255
_refine_ls_number_reflns 3739
_refine_ls_number_restraints 0
_refine_ls_restrained_S_all 1.054
_refine_ls_R_factor_all 0.0144
_refine_ls_R_factor_gt 0.0140
_refine_ls_shift/su_max 0.002
_refine_ls_shift/su_mean 0.000
_refine_ls_structure_factor_coef Fsqd
_refine_ls_weighting_details 'w=1/[\s^2^(Fo^2^)+(0.0164P)^2^+0.4653P] where P=(Fo^2^+2Fc^2^)/3'
_refine_ls_weighting_scheme calc
_refine_ls_wR_factor_gt 0.0363
_refine_ls_wR_factor_ref 0.0365
_reflns_Friedel_coverage 0.000
_reflns_number_gt 3650
_reflns_number_total 3739
_reflns_threshold_expression 'I > 2\s(I)'
_cod_data_source_file d3nj05532a2.cif
_cod_data_source_block mo_dcb274_0m_a
_cod_depositor_comments 'Adding full bibliography for 7062968--7062971.cif.'
_cod_database_code 7062971
_shelx_space_group_comment
; 
The symmetry employed for this shelxl refinement is uniquely defined 
by the following loop, which should always be used as a source of 
symmetry information in preference to the above space-group names. 
They are only intended as comments. 
;
_shelx_estimated_absorpt_t_min 0.820
_shelx_estimated_absorpt_t_max 0.838

loop_
_space_group_symop_operation_xyz
'x, y, z'
'-x, -y, -z'

loop_
_atom_site_label
_atom_site_type_symbol
_atom_site_fract_x
_atom_site_fract_y
_atom_site_fract_z
_atom_site_U_iso_or_equiv
_atom_site_adp_type
_atom_site_occupancy
_atom_site_site_symmetry_order
_atom_site_calc_flag
_atom_site_refinement_flags_posn
_atom_site_refinement_flags_adp
_atom_site_refinement_flags_occupancy
_atom_site_disorder_assembly
_atom_site_disorder_group
Cd1 Cd 0.93109(2) 0.51414(2) 0.32725(2) 0.01598(4) Uani 1 1 d . . . . .
Cl1 Cl 1.05240(4) 0.37153(4) 0.16961(3) 0.02588(8) Uani 1 1 d . . . . .
S1 S 0.84578(3) 0.36334(3) 0.46548(3) 0.01742(7) Uani 1 1 d . . . . .
N1 N 0.92588(12) 0.73120(12) 0.25711(11) 0.0185(2) Uani 1 1 d . . . . .
C1 C 0.97401(15) 0.75085(15) 0.16015(13) 0.0212(3) Uani 1 1 d . . . . .
H1 H 1.010501 0.672392 0.110463 0.025 Uiso 1 1 calc R U . . .
N2 N 0.68940(13) 0.43562(13) 0.17058(11) 0.0222(2) Uani 1 1 d . . . . .
C2 C 0.97291(16) 0.88110(16) 0.12904(14) 0.0263(3) Uani 1 1 d . . . . .
H2 H 1.007833 0.891591 0.059406 0.032 Uiso 1 1 calc R U . . .
N3 N 0.74947(12) 0.66677(12) 0.40108(11) 0.0185(2) Uani 1 1 d . . . . .
C3 C 0.91990(17) 0.99551(16) 0.20148(15) 0.0286(3) Uani 1 1 d . . . . .
H3 H 0.920160 1.086661 0.183796 0.034 Uiso 1 1 calc R U . . .
C4 C 0.86645(16) 0.97509(15) 0.30017(15) 0.0257(3) Uani 1 1 d . . . . .
H4 H 0.826883 1.051204 0.349524 0.031 Uiso 1 1 calc R U . . .
C5 C 0.87165(15) 0.84132(14) 0.32585(13) 0.0197(3) Uani 1 1 d . . . . .
C6 C 0.82043(16) 0.81403(14) 0.43551(14) 0.0227(3) Uani 1 1 d . . . . .
H6A H 0.905034 0.828641 0.513738 0.027 Uiso 1 1 calc R U . . .
H6B H 0.750585 0.884091 0.456497 0.027 Uiso 1 1 calc R U . . .
C7 C 0.66151(19) 0.31007(18) 0.07922(15) 0.0321(3) Uani 1 1 d . . . . .
H7 H 0.741313 0.263034 0.057831 0.038 Uiso 1 1 calc R U . . .
C8 C 0.5221(2) 0.2458(2) 0.0147(2) 0.0518(5) Uani 1 1 d . . . . .
H8 H 0.505711 0.157057 -0.050788 0.062 Uiso 1 1 calc R U . . .
C9 C 0.4065(2) 0.3138(2) 0.0475(2) 0.0567(6) Uani 1 1 d . . . . .
H9 H 0.309090 0.271652 0.005162 0.068 Uiso 1 1 calc R U . . .
C10 C 0.43340(18) 0.4426(2) 0.14187(17) 0.0359(4) Uani 1 1 d . . . . .
H10 H 0.355317 0.490551 0.165951 0.043 Uiso 1 1 calc R U . . .
C11 C 0.57699(15) 0.50142(15) 0.20131(14) 0.0221(3) Uani 1 1 d . . . . .
C12 C 0.61103(15) 0.64778(15) 0.29726(14) 0.0231(3) Uani 1 1 d . . . . .
H12A H 0.614013 0.720918 0.249610 0.028 Uiso 1 1 calc R U . . .
H12B H 0.530468 0.666292 0.337599 0.028 Uiso 1 1 calc R U . . .
C13 C 0.72935(16) 0.63181(15) 0.51731(14) 0.0223(3) Uani 1 1 d . . . . .
H13A H 0.647239 0.681977 0.540626 0.027 Uiso 1 1 calc R U . . .
H13B H 0.818523 0.668654 0.590712 0.027 Uiso 1 1 calc R U . . .
C14 C 0.69849(15) 0.47137(15) 0.49886(14) 0.0221(3) Uani 1 1 d . . . . .
H14A H 0.608599 0.435196 0.426095 0.027 Uiso 1 1 calc R U . . .
H14B H 0.679402 0.457296 0.578220 0.027 Uiso 1 1 calc R U . . .
C15 C 0.4572(4) 0.0425(3) 0.3491(3) 0.0256(6) Uani 0.5 1 d . . P A -1
C16 C 0.5485(11) 0.0736(9) 0.4709(11) 0.0245(19) Uani 0.5 1 d . . P A -1
H16 H 0.625041 0.148353 0.494955 0.029 Uiso 0.5 1 calc R U P A -1
C17 C 0.5382(4) 0.0035(4) 0.5637(3) 0.0256(6) Uani 0.5 1 d . . P A -1
C18 C 0.4241(10) -0.1061(9) 0.5244(10) 0.0179(14) Uani 0.5 1 d . . P A -1
H18 H 0.412364 -0.157449 0.583914 0.021 Uiso 0.5 1 calc R U P A -1
C19 C 0.3298(3) -0.1404(3) 0.4028(3) 0.0247(6) Uani 0.5 1 d . . P A -1
H19 H 0.253577 -0.215262 0.379490 0.030 Uiso 0.5 1 calc R U P A -1
C20 C 0.3415(14) -0.0693(12) 0.3114(13) 0.0235(15) Uani 0.5 1 d . . P A -1
H20 H 0.274745 -0.094409 0.226711 0.028 Uiso 0.5 1 calc R U P A -1
C21 C 0.4708(4) 0.1244(4) 0.2540(4) 0.0388(8) Uani 0.5 1 d . . P A -1
H21A H 0.399368 0.195797 0.251405 0.058 Uiso 0.5 1 calc R U P A -1
H21B H 0.452498 0.057480 0.167470 0.058 Uiso 0.5 1 calc R U P A -1
H21C H 0.569551 0.173425 0.281185 0.058 Uiso 0.5 1 calc R U P A -1
C22 C 0.6393(14) 0.0388(13) 0.6940(14) 0.037(3) Uani 0.5 1 d . . P A -1
H22A H 0.711243 -0.032028 0.698466 0.056 Uiso 0.5 1 calc R U P A -1
H22B H 0.585193 0.037390 0.756885 0.056 Uiso 0.5 1 calc R U P A -1
H22C H 0.689660 0.134953 0.714350 0.056 Uiso 0.5 1 calc R U P A -1

loop_
_atom_site_aniso_label
_atom_site_aniso_U_11
_atom_site_aniso_U_22
_atom_site_aniso_U_33
_atom_site_aniso_U_23
_atom_site_aniso_U_13
_atom_site_aniso_U_12
Cd1 0.01617(6) 0.01425(6) 0.01773(6) 0.00261(4) 0.00673(4) 0.00315(4)
Cl1 0.03103(18) 0.02769(18) 0.02200(16) 0.00428(13) 0.01444(14) 0.01015(14)
S1 0.01617(15) 0.01418(15) 0.02123(16) 0.00322(12) 0.00579(12) 0.00110(11)
N1 0.0181(5) 0.0162(5) 0.0197(5) 0.0044(4) 0.0032(4) 0.0017(4)
C1 0.0209(6) 0.0215(7) 0.0196(6) 0.0052(5) 0.0037(5) 0.0017(5)
N2 0.0231(6) 0.0220(6) 0.0202(6) 0.0061(5) 0.0036(5) 0.0029(5)
C2 0.0268(7) 0.0285(8) 0.0233(7) 0.0106(6) 0.0036(6) -0.0025(6)
N3 0.0187(5) 0.0167(5) 0.0206(5) 0.0046(4) 0.0070(4) 0.0042(4)
C3 0.0305(8) 0.0195(7) 0.0336(8) 0.0116(6) 0.0018(6) -0.0018(6)
C4 0.0266(7) 0.0156(6) 0.0316(8) 0.0040(6) 0.0053(6) 0.0015(5)
C5 0.0189(6) 0.0147(6) 0.0223(6) 0.0031(5) 0.0028(5) 0.0009(5)
C6 0.0270(7) 0.0152(6) 0.0252(7) 0.0014(5) 0.0103(6) 0.0048(5)
C7 0.0354(9) 0.0296(8) 0.0228(7) 0.0010(6) 0.0003(6) 0.0056(7)
C8 0.0437(11) 0.0438(11) 0.0402(10) -0.0126(8) -0.0101(8) 0.0006(9)
C9 0.0301(9) 0.0574(13) 0.0539(12) -0.0072(10) -0.0129(9) -0.0065(9)
C10 0.0214(8) 0.0437(10) 0.0362(9) 0.0091(7) -0.0005(6) 0.0031(7)
C11 0.0208(7) 0.0258(7) 0.0209(6) 0.0110(5) 0.0038(5) 0.0026(6)
C12 0.0174(6) 0.0245(7) 0.0291(7) 0.0095(6) 0.0071(6) 0.0077(5)
C13 0.0247(7) 0.0229(7) 0.0246(7) 0.0075(5) 0.0143(6) 0.0097(5)
C14 0.0190(6) 0.0246(7) 0.0276(7) 0.0100(6) 0.0114(5) 0.0052(5)
C15 0.0277(17) 0.0176(13) 0.0374(17) 0.0086(13) 0.0177(14) 0.0058(14)
C16 0.018(4) 0.012(4) 0.042(2) 0.000(3) 0.013(2) -0.007(3)
C17 0.0207(15) 0.0225(15) 0.0340(16) 0.0048(13) 0.0107(12) 0.0082(15)
C18 0.014(3) 0.010(3) 0.032(2) 0.005(2) 0.010(2) 0.000(3)
C19 0.0203(14) 0.0185(13) 0.0380(17) 0.0070(12) 0.0134(12) 0.0021(11)
C20 0.017(3) 0.018(3) 0.032(3) 0.0041(19) 0.0043(19) -0.004(2)
C21 0.056(2) 0.0268(16) 0.0411(19) 0.0110(14) 0.0239(17) 0.0017(15)
C22 0.027(4) 0.036(6) 0.043(3) 0.002(4) 0.011(2) 0.000(4)

loop_
_atom_type_symbol
_atom_type_description
_atom_type_scat_dispersion_real
_atom_type_scat_dispersion_imag
_atom_type_scat_source
C C 0.0033 0.0016 'International Tables Vol C Tables 4.2.6.8 and 6.1.1.4'
H H 0.0000 0.0000 'International Tables Vol C Tables 4.2.6.8 and 6.1.1.4'
Cd Cd -0.8075 1.2024 'International Tables Vol C Tables 4.2.6.8 and 6.1.1.4'
Cl Cl 0.1484 0.1585 'International Tables Vol C Tables 4.2.6.8 and 6.1.1.4'
N N 0.0061 0.0033 'International Tables Vol C Tables 4.2.6.8 and 6.1.1.4'
S S 0.1246 0.1234 'International Tables Vol C Tables 4.2.6.8 and 6.1.1.4'

loop_
_geom_angle_atom_site_label_1
_geom_angle_atom_site_label_2
_geom_angle_atom_site_label_3
_geom_angle
_geom_angle_site_symmetry_1
_geom_angle_site_symmetry_3
_geom_angle_publ_flag
N1 Cd1 N2 87.63(4) . . ?
N1 Cd1 N3 69.41(4) . . ?
N2 Cd1 N3 70.61(4) . . ?
N1 Cd1 Cl1 96.98(3) . . ?
N2 Cd1 Cl1 91.25(3) . . ?
N3 Cd1 Cl1 157.22(3) . . ?
N1 Cd1 S1 149.01(3) . . ?
N2 Cd1 S1 85.87(3) . . ?
N3 Cd1 S1 79.86(3) . . ?
Cl1 Cd1 S1 113.412(12) . . ?
N1 Cd1 S1 90.21(3) . 2_766 ?
N2 Cd1 S1 165.44(3) . 2_766 ?
N3 Cd1 S1 95.16(3) . 2_766 ?
Cl1 Cd1 S1 103.307(12) . 2_766 ?
S1 Cd1 S1 88.608(11) . 2_766 ?
C14 S1 Cd1 96.92(5) . . ?
C14 S1 Cd1 101.63(5) . 2_766 ?
Cd1 S1 Cd1 91.393(11) . 2_766 ?
C1 N1 C5 118.69(12) . . ?
C1 N1 Cd1 126.08(9) . . ?
C5 N1 Cd1 115.21(9) . . ?
N1 C1 C2 122.70(13) . . ?
N1 C1 H1 118.7 . . ?
C2 C1 H1 118.7 . . ?
C7 N2 C11 118.57(13) . . ?
C7 N2 Cd1 122.18(10) . . ?
C11 N2 Cd1 116.68(9) . . ?
C3 C2 C1 118.68(14) . . ?
C3 C2 H2 120.7 . . ?
C1 C2 H2 120.7 . . ?
C12 N3 C6 110.86(11) . . ?
C12 N3 C13 112.10(11) . . ?
C6 N3 C13 110.53(11) . . ?
C12 N3 Cd1 111.50(8) . . ?
C6 N3 Cd1 103.41(8) . . ?
C13 N3 Cd1 108.07(8) . . ?
C2 C3 C4 119.00(13) . . ?
C2 C3 H3 120.5 . . ?
C4 C3 H3 120.5 . . ?
C3 C4 C5 118.95(14) . . ?
C3 C4 H4 120.5 . . ?
C5 C4 H4 120.5 . . ?
N1 C5 C4 121.95(13) . . ?
N1 C5 C6 116.58(12) . . ?
C4 C5 C6 121.45(13) . . ?
N3 C6 C5 111.51(11) . . ?
N3 C6 H6A 109.3 . . ?
C5 C6 H6A 109.3 . . ?
N3 C6 H6B 109.3 . . ?
C5 C6 H6B 109.3 . . ?
H6A C6 H6B 108.0 . . ?
N2 C7 C8 122.84(16) . . ?
N2 C7 H7 118.6 . . ?
C8 C7 H7 118.6 . . ?
C7 C8 C9 118.31(17) . . ?
C7 C8 H8 120.8 . . ?
C9 C8 H8 120.8 . . ?
C10 C9 C8 119.55(17) . . ?
C10 C9 H9 120.2 . . ?
C8 C9 H9 120.2 . . ?
C9 C10 C11 118.68(17) . . ?
C9 C10 H10 120.7 . . ?
C11 C10 H10 120.7 . . ?
N2 C11 C10 122.04(14) . . ?
N2 C11 C12 117.30(12) . . ?
C10 C11 C12 120.54(14) . . ?
N3 C12 C11 114.82(11) . . ?
N3 C12 H12A 108.6 . . ?
C11 C12 H12A 108.6 . . ?
N3 C12 H12B 108.6 . . ?
C11 C12 H12B 108.6 . . ?
H12A C12 H12B 107.5 . . ?
N3 C13 C14 113.48(11) . . ?
N3 C13 H13A 108.9 . . ?
C14 C13 H13A 108.9 . . ?
N3 C13 H13B 108.9 . . ?
C14 C13 H13B 108.9 . . ?
H13A C13 H13B 107.7 . . ?
C13 C14 S1 114.58(9) . . ?
C13 C14 H14A 108.6 . . ?
S1 C14 H14A 108.6 . . ?
C13 C14 H14B 108.6 . . ?
S1 C14 H14B 108.6 . . ?
H14A C14 H14B 107.6 . . ?
C16 C15 C20 118.5(6) . . ?
C16 C15 C21 122.3(4) . . ?
C20 C15 C21 119.2(5) . . ?
C15 C16 C17 124.5(5) . . ?
C15 C16 H16 117.8 . . ?
C17 C16 H16 117.8 . . ?
C16 C17 C18 116.0(7) . . ?
C16 C17 C22 123.1(5) . . ?
C18 C17 C22 120.8(6) . . ?
C19 C18 C17 121.2(7) . . ?
C19 C18 H18 119.4 . . ?
C17 C18 H18 119.4 . . ?
C18 C19 C20 122.1(6) . . ?
C18 C19 H19 119.0 . . ?
C20 C19 H19 119.0 . . ?
C19 C20 C15 117.7(9) . . ?
C19 C20 H20 121.1 . . ?
C15 C20 H20 121.1 . . ?
C15 C21 H21A 109.5 . . ?
C15 C21 H21B 109.5 . . ?
H21A C21 H21B 109.5 . . ?
C15 C21 H21C 109.5 . . ?
H21A C21 H21C 109.5 . . ?
H21B C21 H21C 109.5 . . ?
C17 C22 H22A 109.5 . . ?
C17 C22 H22B 109.5 . . ?
H22A C22 H22B 109.5 . . ?
C17 C22 H22C 109.5 . . ?
H22A C22 H22C 109.5 . . ?
H22B C22 H22C 109.5 . . ?

loop_
_geom_bond_atom_site_label_1
_geom_bond_atom_site_label_2
_geom_bond_distance
_geom_bond_site_symmetry_2
_geom_bond_publ_flag
Cd1 N1 2.4137(11) . ?
Cd1 N2 2.4519(12) . ?
Cd1 N3 2.4742(11) . ?
Cd1 Cl1 2.5010(3) . ?
Cd1 S1 2.6343(4) . ?
Cd1 S1 2.6628(4) 2_766 ?
S1 C14 1.8314(14) . ?
N1 C1 1.3359(18) . ?
N1 C5 1.3440(18) . ?
C1 C2 1.387(2) . ?
C1 H1 0.9500 . ?
N2 C7 1.335(2) . ?
N2 C11 1.3387(19) . ?
C2 C3 1.384(2) . ?
C2 H2 0.9500 . ?
N3 C12 1.4723(18) . ?
N3 C6 1.4740(17) . ?
N3 C13 1.4767(17) . ?
C3 C4 1.385(2) . ?
C3 H3 0.9500 . ?
C4 C5 1.392(2) . ?
C4 H4 0.9500 . ?
C5 C6 1.511(2) . ?
C6 H6A 0.9900 . ?
C6 H6B 0.9900 . ?
C7 C8 1.377(3) . ?
C7 H7 0.9500 . ?
C8 C9 1.383(3) . ?
C8 H8 0.9500 . ?
C9 C10 1.374(3) . ?
C9 H9 0.9500 . ?
C10 C11 1.388(2) . ?
C10 H10 0.9500 . ?
C11 C12 1.505(2) . ?
C12 H12A 0.9900 . ?
C12 H12B 0.9900 . ?
C13 C14 1.5221(19) . ?
C13 H13A 0.9900 . ?
C13 H13B 0.9900 . ?
C14 H14A 0.9900 . ?
C14 H14B 0.9900 . ?
C15 C16 1.351(12) . ?
C15 C20 1.427(10) . ?
C15 C21 1.504(4) . ?
C16 C17 1.395(11) . ?
C16 H16 0.9500 . ?
C17 C18 1.400(7) . ?
C17 C22 1.457(15) . ?
C18 C19 1.359(11) . ?
C18 H18 0.9500 . ?
C19 C20 1.391(11) . ?
C19 H19 0.9500 . ?
C20 H20 0.9500 . ?
C21 H21A 0.9800 . ?
C21 H21B 0.9800 . ?
C21 H21C 0.9800 . ?
C22 H22A 0.9800 . ?
C22 H22B 0.9800 . ?
C22 H22C 0.9800 . ?

loop_
_geom_hbond_atom_site_label_D
_geom_hbond_atom_site_label_H
_geom_hbond_atom_site_label_A
_geom_hbond_distance_DH
_geom_hbond_distance_HA
_geom_hbond_distance_DA
_geom_hbond_angle_DHA
_geom_hbond_site_symmetry_A
_geom_hbond_publ_flag
C1 H1 Cl1 0.95 2.92 3.4905(14) 119.6 2_765 yes
C4 H4 S1 0.95 2.94 3.7652(15) 146.0 1_565 yes
C7 H7 Cl1 0.95 2.95 3.5911(18) 126.1 . yes
C13 H13B Cl1 0.99 2.74 3.5466(15) 138.4 2_766 yes

loop_
_geom_torsion_atom_site_label_1
_geom_torsion_atom_site_label_2
_geom_torsion_atom_site_label_3
_geom_torsion_atom_site_label_4
_geom_torsion
_geom_torsion_site_symmetry_1
_geom_torsion_site_symmetry_2
_geom_torsion_site_symmetry_3
_geom_torsion_site_symmetry_4
_geom_torsion_publ_flag
C5 N1 C1 C2 1.3(2) . . . . ?
Cd1 N1 C1 C2 -177.21(10) . . . . ?
N1 C1 C2 C3 0.1(2) . . . . ?
C1 C2 C3 C4 -1.6(2) . . . . ?
C2 C3 C4 C5 1.8(2) . . . . ?
C1 N1 C5 C4 -1.0(2) . . . . ?
Cd1 N1 C5 C4 177.62(10) . . . . ?
C1 N1 C5 C6 -179.26(12) . . . . ?
Cd1 N1 C5 C6 -0.63(15) . . . . ?
C3 C4 C5 N1 -0.5(2) . . . . ?
C3 C4 C5 C6 177.62(13) . . . . ?
C12 N3 C6 C5 -67.35(14) . . . . ?
C13 N3 C6 C5 167.71(11) . . . . ?
Cd1 N3 C6 C5 52.26(12) . . . . ?
N1 C5 C6 N3 -37.45(17) . . . . ?
C4 C5 C6 N3 144.29(13) . . . . ?
C11 N2 C7 C8 0.4(2) . . . . ?
Cd1 N2 C7 C8 161.62(15) . . . . ?
N2 C7 C8 C9 -0.9(3) . . . . ?
C7 C8 C9 C10 0.5(4) . . . . ?
C8 C9 C10 C11 0.3(3) . . . . ?
C7 N2 C11 C10 0.5(2) . . . . ?
Cd1 N2 C11 C10 -161.76(12) . . . . ?
C7 N2 C11 C12 -175.55(13) . . . . ?
Cd1 N2 C11 C12 22.24(15) . . . . ?
C9 C10 C11 N2 -0.8(3) . . . . ?
C9 C10 C11 C12 175.05(18) . . . . ?
C6 N3 C12 C11 144.04(12) . . . . ?
C13 N3 C12 C11 -91.92(14) . . . . ?
Cd1 N3 C12 C11 29.40(14) . . . . ?
N2 C11 C12 N3 -35.62(18) . . . . ?
C10 C11 C12 N3 148.32(14) . . . . ?
C12 N3 C13 C14 72.49(14) . . . . ?
C6 N3 C13 C14 -163.28(11) . . . . ?
Cd1 N3 C13 C14 -50.79(13) . . . . ?
N3 C13 C14 S1 62.37(14) . . . . ?
Cd1 S1 C14 C13 -35.09(11) . . . . ?
Cd1 S1 C14 C13 57.78(11) 2_766 . . . ?
C20 C15 C16 C17 0.1(14) . . . . ?
C21 C15 C16 C17 178.2(6) . . . . ?
C15 C16 C17 C18 0.1(16) . . . . ?
C15 C16 C17 C22 179.4(9) . . . . ?
C16 C17 C18 C19 -0.2(15) . . . . ?
C22 C17 C18 C19 -179.6(9) . . . . ?
C17 C18 C19 C20 0.1(13) . . . . ?
C18 C19 C20 C15 0.1(14) . . . . ?
C16 C15 C20 C19 -0.2(14) . . . . ?
C21 C15 C20 C19 -178.4(6) . . . . ?
